data_2007330
loop_
_publ_author_name
'Mario Leclerc'
'Maxime Ranger'
'Francine B\'elanger-Gari\'epy'

_publ_section_title
;
 2,7-Dibromo-9,9-dioctylfluorene--Chloroform (1/0.25)
;
_journal_issue 6
_journal_name_full 'Acta Crystallographica Section C'
_journal_page_first 799
_journal_page_last 801
_journal_paper_doi 10.1107/S0108270197020015
_journal_volume 54
_journal_year 1998
_chemical_formula_iupac 'C29 H40 Br2, 0.25C H Cl3'
_chemical_formula_moiety 'C29 H40 Br2 , 0.25(C H Cl3)'
_chemical_formula_sum 'C29.25 H40.25 Br2 Cl0.75'
_chemical_formula_weight 578.27
_chemical_name_systematic
;
 ?
;
_space_group_IT_number 82
_symmetry_cell_setting tetragonal
_symmetry_space_group_name_Hall 'I -4'
_symmetry_space_group_name_H-M 'I -4'
_audit_creation_method 'SHELXL96 (Sheldrick, 1996)'
_cell_angle_alpha 90.00
_cell_angle_beta 90.00
_cell_angle_gamma 90.00
_cell_formula_units_Z 8
_cell_length_a 18.871(7)
_cell_length_b 18.871
_cell_length_c 16.249(11)
_cell_measurement_reflns_used 25
_cell_measurement_temperature 210(2)
_cell_measurement_theta_max 22
_cell_measurement_theta_min 20
_cell_volume 5787(4)
_computing_cell_refinement 'CAD-4 Software'
_computing_data_collection 'CAD-4 Software (Enraf-Nonius, 1989)'
_computing_data_reduction 'NRC-2 and NRC-2A (Ahmed et al., 1973)'
_computing_molecular_graphics 'ORTEPII (Johnson, 1976) in NRCVAX'
_computing_publication_material 'NRCVAX and SHELXL96'
_computing_structure_refinement 'NRCVAX (Gabe et al., 1989) and SHELXL96 (Sheldrick, 1996)'
_computing_structure_solution 'SHELXS96 (Sheldrick, 1990)'
_diffrn_ambient_temperature 210(2)
_diffrn_measurement_device_type 'Enraf-Nonius CAD-4'
_diffrn_measurement_method \w/2\q
_diffrn_radiation_monochromator graphite
_diffrn_radiation_source 'normal-focus xray tube'
_diffrn_radiation_type CuK\a
_diffrn_radiation_wavelength 1.54178
_diffrn_reflns_av_R_equivalents 0.052
_diffrn_reflns_av_sigmaI/netI 0.058
_diffrn_reflns_limit_h_max 22
_diffrn_reflns_limit_h_min -22
_diffrn_reflns_limit_k_max 22
_diffrn_reflns_limit_k_min -22
_diffrn_reflns_limit_l_max 19
_diffrn_reflns_limit_l_min 0
_diffrn_reflns_number 11372
_diffrn_reflns_theta_max 69.84
_diffrn_reflns_theta_min 3.31
_diffrn_standards_decay_% 11.1
_diffrn_standards_interval_time 60
_diffrn_standards_number 5
_exptl_absorpt_coefficient_mu 4.277
_exptl_absorpt_correction_T_max 0.556
_exptl_absorpt_correction_T_min 0.244
_exptl_absorpt_correction_type integration
_exptl_absorpt_process_details '(ABSORP in NRCVAX; Gabe et al., 1989)'
_exptl_crystal_colour 'clear white'
_exptl_crystal_density_diffrn 1.328
_exptl_crystal_density_meas ?
_exptl_crystal_density_method none
_exptl_crystal_description block
_exptl_crystal_F_000 2388
_exptl_crystal_size_max 0.68
_exptl_crystal_size_mid 0.19
_exptl_crystal_size_min 0.16
_refine_diff_density_max 0.387
_refine_diff_density_min -0.668
_refine_ls_abs_structure_details 'Flack (1983)'
_refine_ls_abs_structure_Flack 0.48(2)
_refine_ls_extinction_coef 0.00013(2)
_refine_ls_extinction_method 'SHELXL96 (Sheldrick, 1996)'
_refine_ls_goodness_of_fit_all 1.003
_refine_ls_goodness_of_fit_ref 1.042
_refine_ls_hydrogen_treatment 'H atoms constrained'
_refine_ls_matrix_type full
_refine_ls_number_parameters 335
_refine_ls_number_reflns 5484
_refine_ls_number_restraints 87
_refine_ls_restrained_S_all 1.001
_refine_ls_restrained_S_obs 1.039
_refine_ls_R_factor_all 0.052
_refine_ls_R_factor_gt 0.044
_refine_ls_shift/su_max 0.030
_refine_ls_shift/su_mean 0.003
_refine_ls_structure_factor_coef Fsqd
_refine_ls_weighting_details 'w = 1/[\s^2^(Fo^2^)+(0.0538P)^2^] where P = (Fo^2^+2Fc^2^)/3'
_refine_ls_weighting_scheme calc
_refine_ls_wR_factor_all 0.113
_refine_ls_wR_factor_ref 0.106
_reflns_number_gt 4502
_reflns_number_total 5484
_reflns_threshold_expression I>2\s(I)
_cod_data_source_file fg1412.cif
_cod_data_source_block fg1412
_cod_depositor_comments
;
The following automatic conversions were performed:

'_symmetry_cell_setting' value 'Tetragonal' changed to 'tetragonal'
according to /home/saulius/struct/CIF-dictionaries/cif_core.dic
dictionary named 'cif_core.dic' version 2.4.1 from 2010-06-29.

Automatic conversion script
Id: cif_fix_values 1715 2011-07-08 13:25:40Z adriana 

The following automatic conversions were performed:

'_exptl_crystal_density_meas' value 'not measured' was changed to '?'
- the value is perceived as not measured.

Automatic conversion script
Id: cif_fix_values 3008 2015-01-20 13:52:24Z robertas 
;
_cod_database_code 2007330
_cod_database_fobs_code 2007330

loop_
_symmetry_equiv_pos_as_xyz
'x, y, z'
'y, -x, -z'
'-x, -y, z'
'-y, x, -z'
'x+1/2, y+1/2, z+1/2'
'y+1/2, -x+1/2, -z+1/2'
'-x+1/2, -y+1/2, z+1/2'
'-y+1/2, x+1/2, -z+1/2'

loop_
_atom_site_label
_atom_site_fract_x
_atom_site_fract_y
_atom_site_fract_z
_atom_site_U_iso_or_equiv
_atom_site_adp_type
_atom_site_calc_flag
_atom_site_refinement_flags
_atom_site_occupancy
_atom_site_disorder_group
_atom_site_type_symbol
Br2 .82918(3) .13916(3) .70521(3) .07375(15) Uani d . 1 . Br
Br7 .81680(3) .14304(3) .05698(3) .08667(18) Uani d . 1 . Br
C1 .8173(2) .1767(2) .5356(3) .0575(10) Uani d . 1 . C
H1 .8001 .2205 .5546 .069 Uiso calc R 1 . H
C2 .8374(2) .1234(2) .5900(2) .0522(9) Uani d . 1 . C
C3 .8626(2) .0584(2) .5643(3) .0584(10) Uani d . 1 . C
H3 .8755 .0236 .6030 .070 Uiso calc R 1 . H
C4 .8686(2) .0450(2) .4800(3) .0563(10) Uani d . 1 . C
H4 .8856 .0012 .4608 .068 Uiso calc R 1 . H
C5 .8654(2) .0465(2) .2775(3) .0652(11) Uani d . 1 . C
H5 .8836 .0027 .2949 .078 Uiso calc R 1 . H
C6 .8552(2) .0605(2) .1951(3) .0714(12) Uani d . 1 . C
H6 .8652 .0254 .1558 .086 Uiso calc R 1 . H
C7 .8303(2) .1259(3) .1699(3) .0659(11) Uani d . 1 . C
C8 .8129(2) .1786(2) .2263(3) .0603(10) Uani d . 1 . C
H8 .7954 .2227 .2086 .072 Uiso calc R 1 . H
C9 .80416(19) .21093(18) .3812(3) .0524(8) Uani d . 1 . C
C10 .82387(19) .16262(18) .4532(2) .0487(9) Uani d . 1 . C
C11 .84869(18) .09834(19) .4250(3) .0512(9) Uani d . 1 . C
C12 .84799(19) .09881(19) .3342(3) .0533(9) Uani d . 1 . C
C13 .8222(2) .16439(19) .3091(3) .0514(9) Uani d . 1 . C
C21 .72369(19) .2296(2) .3824(3) .0602(9) Uani d . 1 . C
H21A .7139 .2577 .4318 .072 Uiso calc R 1 . H
H21B .7133 .2595 .3346 .072 Uiso calc R 1 . H
C22 .6736(2) .1668(2) .3812(3) .0613(10) Uani d . 1 . C
H22A .6809 .1385 .4310 .074 Uiso calc R 1 . H
H22B .6846 .1369 .3336 .074 Uiso calc R 1 . H
C23 .5965(2) .1895(2) .3768(3) .0599(10) Uani d . 1 . C
H23A .5891 .2177 .3269 .072 Uiso calc R 1 . H
H23B .5855 .2196 .4243 .072 Uiso calc R 1 . H
C24 .5460(2) .1264(2) .3760(3) .0621(10) Uani d . 1 . C
H24A .5571 .0967 .3281 .075 Uiso calc R 1 . H
H24B .5545 .0979 .4254 .075 Uiso calc R 1 . H
C25 .4682(2) .1463(2) .3729(3) .0649(11) Uani d . 1 . C
H25A .4569 .1760 .4206 .078 Uiso calc R 1 . H
H25B .4594 .1744 .3232 .078 Uiso calc R 1 . H
C26 .4196(2) .0826(2) .3726(3) .0640(10) Uani d . 1 . C
H26A .4299 .0534 .4211 .077 Uiso calc R 1 . H
H26B .4296 .0539 .3237 .077 Uiso calc R 1 . H
C27 .3415(2) .1016(2) .3730(4) .0692(12) Uani d . 1 . C
H27A .3309 .1302 .3242 .083 Uiso calc R 1 . H
H27B .3314 .1306 .4217 .083 Uiso calc R 1 . H
C28 .2935(2) .0369(2) .3737(4) .0765(13) Uani d . 1 . C
H28A .2994 .0116 .4252 .115 Uiso calc R 1 . H
H28B .3058 .0061 .3282 .115 Uiso calc R 1 . H
H28C .2445 .0519 .3682 .115 Uiso calc R 1 . H
C31 .84511(19) .28176(19) .3812(3) .0558(9) Uani d . 1 . C
H31A .8304 .3090 .3328 .067 Uiso calc R 1 . H
H31B .8309 .3088 .4300 .067 Uiso calc R 1 . H
C32 .92584(19) .27615(18) .3806(3) .0563(9) Uani d . 1 . C
H32A .9415 .2508 .4299 .068 Uiso calc R 1 . H
H32B .9408 .2487 .3324 .068 Uiso calc R 1 . H
C33 .9609(2) .34887(19) .3782(3) .0598(9) Uani d . 1 . C
H33A .9450 .3736 .3285 .072 Uiso calc R 1 . H
H33B .9444 .3762 .4257 .072 Uiso calc R 1 . H
C34 1.0411(2) .3481(2) .3788(3) .0605(10) Uani d . 1 . C
H34A 1.0574 .3252 .4295 .073 Uiso calc R 1 . H
H34B 1.0579 .3197 .3322 .073 Uiso calc R 1 . H
C35 1.0734(2) .4213(2) .3734(3) .0623(10) Uani d . 1 . C
H35A 1.0558 .4496 .4197 .075 Uiso calc R 1 . H
H35B 1.0568 .4438 .3226 .075 Uiso calc R 1 . H
C36 1.1537(2) .4233(2) .3745(3) .0651(11) Uani d . 1 . C
H36A 1.1717 .3975 .3265 .078 Uiso calc R 1 . H
H36B 1.1707 .3989 .4239 .078 Uiso calc R 1 . H
C37 1.1839(3) .4987(2) .3735(4) .0746(13) Uani d . 1 . C
H37A 1.1676 .5228 .3235 .090 Uiso calc R 1 . H
H37B 1.1650 .5247 .4208 .090 Uiso calc R 1 . H
C38 1.2629(3) .5015(3) .3762(4) .0926(16) Uani d . 1 . C
H38A 1.2784 .5505 .3736 .139 Uiso calc R 1 . H
H38B 1.2822 .4757 .3297 .139 Uiso calc R 1 . H
H38C 1.2796 .4803 .4270 .139 Uiso calc R 1 . H
C40 -.032(3) .018(2) .020(2) .074(12) Uiso d PD .0625 -1 C
H40 -.0789 .0389 .0087 .089 Uiso calc PR .0625 -1 H
Cl41 .026(4) .066(3) .085(3) .0973(19) Uiso d PD .0625 -1 Cl
Cl42 .0233(13) .0011(16) -.0681(16) .0973(19) Uiso d PD .0625 -1 Cl
Cl43 -.031(3) -.066(3) .069(3) .0973(19) Uiso d PD .0625 -1 Cl
C50 .003(3) -.017(2) -.018(3) .074(12) Uiso d PD .0625 -2 C
H50 -.0061 -.0606 .0135 .089 Uiso calc PR .0625 -2 H
Cl51 .031(2) .0588(18) .038(2) .0973(19) Uiso d PD .0625 -2 Cl
Cl52 .069(3) -.023(4) -.098(3) .0973(19) Uiso d PD .0625 -2 Cl
Cl53 -.068(3) .018(4) -.076(4) .0973(19) Uiso d PD .0625 -2 Cl
C60 .002(2) -.007(2) .026(2) .074(12) Uiso d PD .0625 -3 C
H60 .0258 .0361 .0474 .089 Uiso calc PR .0625 -3 H
Cl61 .0554(13) -.0669(16) -.0294(17) .0973(19) Uiso d PD .0625 -3 Cl
Cl62 -.035(2) -.065(2) .102(3) .0973(19) Uiso d PD .0625 -3 Cl
Cl63 -.0697(16) .0092(19) -.042(3) .0973(19) Uiso d PD .0625 -3 Cl
C70 .005(2) -.027(3) .037(2) .074(12) Uiso d PD .0625 -4 C
H70 .0446 -.0494 .0070 .089 Uiso calc PR .0625 -4 H
Cl71 .018(4) .062(2) .072(3) .0973(19) Uiso d PD .0625 -4 Cl
Cl72 -.0241(19) -.0682(17) .1313(17) .0973(19) Uiso d PD .0625 -4 Cl
Cl73 -.0776(13) -.0206(16) -.0129(5) .0973(19) Uiso d PD .0625 -4 Cl

loop_
_atom_site_aniso_label
_atom_site_aniso_U_11
_atom_site_aniso_U_22
_atom_site_aniso_U_33
_atom_site_aniso_U_12
_atom_site_aniso_U_13
_atom_site_aniso_U_23
Br2 .0761(3) .0848(3) .0603(3) -.0055(3) .0013(2) .0062(3)
Br7 .0956(4) .1043(4) .0600(3) -.0019(3) -.0021(3) -.0046(3)
C1 .053(2) .047(2) .072(3) .0020(17) -.0006(19) .0010(19)
C2 .0481(19) .053(2) .056(2) -.0067(15) .0040(17) .0042(17)
C3 .053(2) .050(2) .072(3) -.0037(16) -.005(2) .013(2)
C4 .052(2) .0440(19) .073(3) .0012(16) .0022(18) .0021(19)
C5 .066(2) .049(2) .080(3) .0089(18) .005(2) -.005(2)
C6 .072(3) .071(3) .071(3) .001(2) .004(2) -.014(2)
C7 .060(2) .075(3) .062(3) -.009(2) .005(2) -.007(2)
C8 .055(2) .060(2) .066(3) -.0010(18) -.002(2) .000(2)
C9 .0493(18) .0486(18) .059(2) .0075(14) -.0029(18) .0046(19)
C10 .0410(17) .0478(18) .057(2) -.0004(13) -.0037(18) -.0042(16)
C11 .0429(18) .0432(18) .067(3) .0016(14) -.0018(17) .0009(18)
C12 .0445(19) .048(2) .068(3) .0009(16) .0009(17) -.0035(18)
C13 .0455(18) .0483(18) .060(2) .0041(14) .0015(19) .0041(16)
C21 .053(2) .058(2) .070(3) .0071(16) -.003(2) .002(2)
C22 .052(2) .062(2) .069(3) .0064(17) -.001(2) -.002(2)
C23 .054(2) .062(2) .064(3) .0051(17) -.001(2) .001(2)
C24 .052(2) .069(2) .066(3) .0054(18) .000(2) .004(2)
C25 .052(2) .071(2) .072(3) .0078(18) .001(2) .003(2)
C26 .055(2) .067(2) .070(3) .0077(18) .002(2) .001(2)
C27 .053(2) .071(3) .083(3) .0036(19) -.009(2) .005(3)
C28 .054(2) .075(3) .100(4) .001(2) .000(3) -.001(3)
C31 .056(2) .0485(18) .063(2) .0026(15) -.009(2) .001(2)
C32 .052(2) .0474(18) .069(3) .0015(15) .000(2) .000(2)
C33 .067(2) .0495(19) .063(2) .0030(17) -.007(2) -.001(2)
C34 .061(2) .056(2) .065(3) .0025(17) -.003(2) .004(2)
C35 .065(2) .055(2) .068(3) -.0019(18) -.004(2) .003(2)
C36 .062(2) .065(2) .069(3) -.0017(18) .000(2) .004(2)
C37 .074(3) .068(3) .082(3) -.008(2) .003(3) .007(3)
C38 .093(4) .085(3) .101(4) -.027(3) .001(3) .004(3)

loop_
_atom_type_symbol
_atom_type_description
_atom_type_scat_dispersion_real
_atom_type_scat_dispersion_imag
_atom_type_scat_source
Br Br -0.6763 1.2805 'International Tables Vol C Tables 4.2.6.8 and 6.1.1.4'
C C 0.0181 0.0091 'International Tables Vol C Tables 4.2.6.8 and 6.1.1.4'
H H 0.0000 0.0000 'International Tables Vol C Tables 4.2.6.8 and 6.1.1.4'
Cl Cl 0.3639 0.7018 'International Tables Vol C Tables 4.2.6.8 and 6.1.1.4'

loop_
_geom_angle_atom_site_label_1
_geom_angle_atom_site_label_2
_geom_angle_atom_site_label_3
_geom_angle
_geom_angle_publ_flag
C10 C1 C2 117.1(4) ?
C10 C1 H1 121.5 ?
C2 C1 H1 121.4 ?
C3 C2 C1 123.0(4) ?
C3 C2 Br2 117.7(3) ?
C1 C2 Br2 119.3(3) ?
C2 C3 C4 119.0(4) ?
C2 C3 H3 120.5 ?
C4 C3 H3 120.5 ?
C3 C4 C11 118.4(4) ?
C3 C4 H4 120.8 ?
C11 C4 H4 120.8 ?
C6 C5 C12 118.4(4) ?
C6 C5 H5 120.8 ?
C12 C5 H5 120.8 ?
C5 C6 C7 120.4(4) ?
C5 C6 H6 119.8 ?
C7 C6 H6 119.8 ?
C6 C7 C8 121.5(4) ?
C6 C7 Br7 119.3(3) ?
C8 C7 Br7 119.2(4) ?
C13 C8 C7 118.2(4) ?
C13 C8 H8 120.9 ?
C7 C8 H8 120.9 ?
C13 C9 C10 101.1(3) y
C13 C9 C31 113.1(4) ?
C10 C9 C31 113.3(3) ?
C13 C9 C21 111.2(3) ?
C10 C9 C21 111.2(3) ?
C21 C9 C31 107.0(3) y
C1 C10 C11 121.8(4) ?
C9 C10 C1 127.6(3) y
C11 C10 C9 110.6(3) ?
C10 C11 C4 120.8(4) ?
C10 C11 C12 109.0(3) y
C4 C11 C12 130.3(4) y
C5 C12 C13 121.3(4) ?
C5 C12 C11 131.1(4) y
C11 C12 C13 107.6(3) y
C8 C13 C12 120.1(4) ?
C8 C13 C9 128.0(3) ?
C12 C13 C9 111.8(3) y
C9 C21 C22 115.5(3) ?
C22 C21 H21A 108.4 ?
C9 C21 H21A 108.4 ?
C22 C21 H21B 108.4 ?
C9 C21 H21B 108.4 ?
H21A C21 H21B 107.5 ?
C21 C22 C23 112.3(3) ?
C21 C22 H22A 109.2 ?
C23 C22 H22A 109.2 ?
C21 C22 H22B 109.2 ?
C23 C22 H22B 109.2 ?
H22A C22 H22B 107.9 ?
C22 C23 C24 112.3(3) ?
C22 C23 H23A 109.1 ?
C24 C23 H23A 109.1 ?
C22 C23 H23B 109.1 ?
C24 C23 H23B 109.1 ?
H23A C23 H23B 107.9 ?
C25 C24 C23 114.3(3) ?
C25 C24 H24A 108.7 ?
C23 C24 H24A 108.7 ?
C25 C24 H24B 108.7 ?
C23 C24 H24B 108.7 ?
H24A C24 H24B 107.6 ?
C26 C25 C24 113.0(3) ?
C26 C25 H25A 109.0 ?
C24 C25 H25A 109.0 ?
C26 C25 H25B 109.0 ?
C24 C25 H25B 109.0 ?
H25A C25 H25B 107.8 ?
C25 C26 C27 113.6(3) ?
C25 C26 H26A 108.8 ?
C27 C26 H26A 108.8 ?
C25 C26 H26B 108.8 ?
C27 C26 H26B 108.8 ?
H26A C26 H26B 107.7 ?
C26 C27 C28 112.9(4) ?
C26 C27 H27A 109.0 ?
C28 C27 H27A 109.0 ?
C26 C27 H27B 109.0 ?
C28 C27 H27B 109.0 ?
H27A C27 H27B 107.8 ?
C27 C28 H28A 109.5 ?
C27 C28 H28B 109.5 ?
H28A C28 H28B 109.5 ?
C27 C28 H28C 109.5 ?
H28A C28 H28C 109.5 ?
H28B C28 H28C 109.5 ?
C32 C31 C9 116.1(3) ?
C32 C31 H31A 108.3 ?
C9 C31 H31A 108.3 ?
C32 C31 H31B 108.3 ?
C9 C31 H31B 108.3 ?
H31A C31 H31B 107.4 ?
C33 C32 C31 111.8(3) ?
C33 C32 H32A 109.3 ?
C31 C32 H32A 109.3 ?
C33 C32 H32B 109.3 ?
C31 C32 H32B 109.3 ?
H32A C32 H32B 107.9 ?
C34 C33 C32 115.2(3) ?
C34 C33 H33A 108.5 ?
C32 C33 H33A 108.5 ?
C34 C33 H33B 108.5 ?
C32 C33 H33B 108.5 ?
H33A C33 H33B 107.5 ?
C35 C34 C33 113.2(3) ?
C35 C34 H34A 108.9 ?
C33 C34 H34A 108.9 ?
C35 C34 H34B 108.9 ?
C33 C34 H34B 108.9 ?
H34A C34 H34B 107.7 ?
C34 C35 C36 115.2(3) ?
C34 C35 H35A 108.5 ?
C36 C35 H35A 108.5 ?
C34 C35 H35B 108.5 ?
C36 C35 H35B 108.5 ?
H35A C35 H35B 107.5 ?
C35 C36 C37 113.3(3) ?
C35 C36 H36A 108.9 ?
C37 C36 H36A 108.9 ?
C35 C36 H36B 108.9 ?
C37 C36 H36B 108.9 ?
H36A C36 H36B 107.7 ?
C38 C37 C36 113.9(4) ?
C38 C37 H37A 108.8 ?
C36 C37 H37A 108.8 ?
C38 C37 H37B 108.8 ?
C36 C37 H37B 108.8 ?
H37A C37 H37B 107.7 ?
C37 C38 H38A 109.5 ?
C37 C38 H38B 109.5 ?
H38A C38 H38B 109.5 ?
C37 C38 H38C 109.5 ?
H38A C38 H38C 109.5 ?
H38B C38 H38C 109.5 ?
Cl43 C40 Cl41 101(2) ?
Cl43 C40 Cl42 101(2) ?
Cl41 C40 Cl42 102(2) ?
Cl43 C40 H40 117 ?
Cl41 C40 H40 117 ?
Cl42 C40 H40 116.6 ?
Cl53 C50 Cl51 101(2) ?
Cl53 C50 Cl52 100(2) ?
Cl51 C50 Cl52 102(2) ?
Cl53 C50 H50 117 ?
Cl51 C50 H50 116.9 ?
Cl52 C50 H50 117 ?
Cl63 C60 Cl61 103(2) ?
Cl63 C60 Cl62 104(2) ?
Cl61 C60 Cl62 100(2) ?
Cl63 C60 H60 115.9 ?
Cl61 C60 H60 115.8 ?
Cl62 C60 H60 116 ?
Cl73 C70 Cl71 102(2) ?
Cl73 C70 Cl72 98(2) ?
Cl71 C70 Cl72 101(2) ?
Cl73 C70 H70 117.5 ?
Cl71 C70 H70 117 ?
Cl72 C70 H70 118 ?

loop_
_geom_bond_atom_site_label_1
_geom_bond_atom_site_label_2
_geom_bond_site_symmetry_2
_geom_bond_distance
_geom_bond_publ_flag
Br2 C2 . 1.902(4) ?
Br7 C7 . 1.881(5) ?
C1 C10 . 1.370(6) y
C1 C2 . 1.392(6) y
C1 H1 . .9400 ?
C2 C3 . 1.380(5) y
C3 C4 . 1.398(6) y
C3 H3 . .9400 ?
C4 C11 . 1.399(5) y
C4 H4 . .9400 ?
C5 C6 . 1.378(7) y
C5 C12 . 1.389(6) y
C5 H5 . .9400 ?
C6 C7 . 1.382(7) y
C6 H6 . .9400 ?
C7 C8 . 1.392(6) y
C8 C13 . 1.383(6) y
C8 H8 . .9400 ?
C9 C13 . 1.503(6) y
C9 C10 . 1.529(6) y
C9 C31 . 1.544(5) y
C9 C21 . 1.559(5) y
C10 C11 . 1.379(5) y
C11 C12 . 1.474(5) y
C12 C13 . 1.391(5) y
C21 C22 . 1.516(5) ?
C21 H21A . .9800 ?
C21 H21B . .9800 ?
C22 C23 . 1.518(6) ?
C22 H22A . .9800 ?
C22 H22B . .9800 ?
C23 C24 . 1.524(6) ?
C23 H23A . .9800 ?
C23 H23B . .9800 ?
C24 C25 . 1.517(5) ?
C24 H24A . .9800 ?
C24 H24B . .9800 ?
C25 C26 . 1.512(6) ?
C25 H25A . .9800 ?
C25 H25B . .9800 ?
C26 C27 . 1.516(6) ?
C26 H26A . .9800 ?
C26 H26B . .9800 ?
C27 C28 . 1.521(6) ?
C27 H27A . .9800 ?
C27 H27B . .9800 ?
C28 H28A . .9700 ?
C28 H28B . .9700 ?
C28 H28C . .9700 ?
C31 C32 . 1.527(5) ?
C31 H31A . .9800 ?
C31 H31B . .9800 ?
C32 C33 . 1.524(5) ?
C32 H32A . .9800 ?
C32 H32B . .9800 ?
C33 C34 . 1.513(6) ?
C33 H33A . .9800 ?
C33 H33B . .9800 ?
C34 C35 . 1.512(5) ?
C34 H34A . .9800 ?
C34 H34B . .9800 ?
C35 C36 . 1.516(6) ?
C35 H35A . .9800 ?
C35 H35B . .9800 ?
C36 C37 . 1.532(6) ?
C36 H36A . .9800 ?
C36 H36B . .9800 ?
C37 C38 . 1.493(7) ?
C37 H37A . .9800 ?
C37 H37B . .9800 ?
C38 H38A . .9700 ?
C38 H38B . .9700 ?
C38 H38C . .9700 ?
C40 Cl43 . 1.77(2) ?
C40 Cl41 . 1.78(3) ?
C40 Cl42 . 1.79(2) ?
C40 H40 . .9900 ?
C50 Cl53 . 1.77(3) ?
C50 Cl51 . 1.78(3) ?
C50 Cl52 . 1.80(3) ?
C50 H50 . .9900 ?
C60 Cl63 . 1.77(3) ?
C60 Cl61 . 1.77(3) ?
C60 Cl62 . 1.80(3) ?
C60 H60 . .9900 ?
C70 Cl73 . 1.77(3) ?
C70 Cl71 . 1.78(3) ?
C70 Cl72 . 1.80(3) ?
C70 H70 . .9900 ?

loop_
_geom_torsion_atom_site_label_1
_geom_torsion_atom_site_label_2
_geom_torsion_atom_site_label_3
_geom_torsion_atom_site_label_4
_geom_torsion
C10 C1 C2 C3 -0.4(6)
C10 C1 C2 Br2 -179.6(3)
C1 C2 C3 C4 0.2(6)
Br2 C2 C3 C4 179.4(3)
C2 C3 C4 C11 0.0(6)
C12 C5 C6 C7 1.9(7)
C5 C6 C7 C8 -1.8(7)
C5 C6 C7 Br7 -179.9(3)
C6 C7 C8 C13 0.9(7)
Br7 C7 C8 C13 179.0(3)
C2 C1 C10 C11 0.5(6)
C2 C1 C10 C9 178.5(4)
C13 C9 C10 C1 -178.6(4)
C31 C9 C10 C1 60.1(5)
C21 C9 C10 C1 -60.4(5)
C13 C9 C10 C11 -0.4(4)
C31 C9 C10 C11 -121.7(4)
C21 C9 C10 C11 117.8(4)
C1 C10 C11 C4 -0.3(6)
C9 C10 C11 C4 -178.7(3)
C1 C10 C11 C12 178.7(4)
C9 C10 C11 C12 0.4(4)
C3 C4 C11 C10 0.1(5)
C3 C4 C11 C12 -178.7(4)
C6 C5 C12 C13 -1.2(6)
C6 C5 C12 C11 175.8(4)
C10 C11 C12 C5 -177.5(4)
C4 C11 C12 C5 1.5(7)
C10 C11 C12 C13 -0.1(4)
C4 C11 C12 C13 178.8(4)
C7 C8 C13 C12 -0.2(6)
C7 C8 C13 C9 -176.8(4)
C5 C12 C13 C8 0.4(6)
C11 C12 C13 C8 -177.3(4)
C5 C12 C13 C9 177.5(4)
C11 C12 C13 C9 -0.1(4)
C10 C9 C13 C8 177.2(4)
C31 C9 C13 C8 -61.4(5)
C21 C9 C13 C8 59.0(5)
C10 C9 C13 C12 0.3(4)
C31 C9 C13 C12 121.8(4)
C21 C9 C13 C12 -117.8(4)
C13 C9 C21 C22 55.1(5)
C10 C9 C21 C22 -56.8(5)
C31 C9 C21 C22 179.0(4)
C9 C21 C22 C23 -176.2(4)
C21 C22 C23 C24 -179.8(4)
C22 C23 C24 C25 179.1(4)
C23 C24 C25 C26 -179.7(4)
C24 C25 C26 C27 177.6(4)
C25 C26 C27 C28 -179.4(5)
C13 C9 C31 C32 -57.5(5)
C10 C9 C31 C32 56.8(5)
C21 C9 C31 C32 179.7(4)
C9 C31 C32 C33 178.4(4)
C31 C32 C33 C34 179.1(4)
C32 C33 C34 C35 178.0(4)
C33 C34 C35 C36 179.6(4)
C34 C35 C36 C37 -177.0(4)
C35 C36 C37 C38 178.9(5)
